data_7218564
loop_
_publ_author_name
'Zhou, Ming-Dong'
'Liu, Mei-Ju'
'Huang, Liang-Liang'
'Zhang, Jian'
'Wang, Jing-Yun'
'Li, Xue-Bing'
'K\"uhn, Fritz E.'
'Zang, Shu-Liang'

_publ_section_title
;
 Olefin epoxidation with hydrogen peroxide using octamolybdate-based
 self-separating catalysts
;
_journal_issue 2
_journal_name_full 'Green Chem.'
_journal_page_first 1186
_journal_paper_doi 10.1039/C4GC01411A
_journal_volume 17
_journal_year 2015
_chemical_formula_sum 'C44 H0 Mo8 N4 O27'
_chemical_formula_weight 1784.00
_chemical_name_systematic
; 
 ? 
;
_space_group_IT_number 14
_symmetry_cell_setting monoclinic
_symmetry_space_group_name_Hall '-P 2yn'
_symmetry_space_group_name_H-M 'P 1 21/n 1'
_atom_sites_solution_primary direct
_atom_sites_solution_secondary difmap
_audit_creation_method SHELXL-97
_cell_angle_alpha 90.00
_cell_angle_beta 94.6030(10)
_cell_angle_gamma 90.00
_cell_formula_units_Z 2
_cell_length_a 15.6345(9)
_cell_length_b 12.1211(7)
_cell_length_c 16.5893(10)
_cell_measurement_temperature 188(2)
_cell_volume 3133.7(3)
_computing_cell_refinement 'Bruker SMART'
_computing_data_collection 'Bruker SMART'
_computing_data_reduction 'Bruker SAINT'
_computing_molecular_graphics 'Bruker SHELXTL'
_computing_publication_material 'Bruker SHELXTL'
_computing_structure_refinement 'SHELXL-97 (Sheldrick, 1997)'
_computing_structure_solution 'SHELXS-97 (Sheldrick, 1990)'
_diffrn_ambient_temperature 188(2)
_diffrn_measured_fraction_theta_full 0.998
_diffrn_measured_fraction_theta_max 0.998
_diffrn_measurement_device_type 'Bruker APEX CCD area detector'
_diffrn_measurement_method 'phi and omega scans'
_diffrn_radiation_monochromator graphite
_diffrn_radiation_source 'fine-focus sealed tube'
_diffrn_radiation_type MoK\a
_diffrn_radiation_wavelength 0.71073
_diffrn_reflns_av_R_equivalents 0.0390
_diffrn_reflns_av_sigmaI/netI 0.0423
_diffrn_reflns_limit_h_max 17
_diffrn_reflns_limit_h_min -19
_diffrn_reflns_limit_k_max 14
_diffrn_reflns_limit_k_min -14
_diffrn_reflns_limit_l_max 20
_diffrn_reflns_limit_l_min -18
_diffrn_reflns_number 19651
_diffrn_reflns_theta_full 26.01
_diffrn_reflns_theta_max 26.01
_diffrn_reflns_theta_min 1.72
_exptl_absorpt_coefficient_mu 1.625
_exptl_absorpt_correction_T_max 0.8544
_exptl_absorpt_correction_T_min 0.7063
_exptl_crystal_colour colorless
_exptl_crystal_density_diffrn 1.891
_exptl_crystal_density_method 'not measured'
_exptl_crystal_description block
_exptl_crystal_F_000 1688
_exptl_crystal_size_max 0.23
_exptl_crystal_size_mid 0.17
_exptl_crystal_size_min 0.10
_refine_diff_density_max 0.861
_refine_diff_density_min -0.494
_refine_diff_density_rms 0.139
_refine_ls_extinction_method none
_refine_ls_goodness_of_fit_ref 1.046
_refine_ls_matrix_type full
_refine_ls_number_parameters 379
_refine_ls_number_reflns 6162
_refine_ls_number_restraints 0
_refine_ls_restrained_S_all 1.046
_refine_ls_R_factor_all 0.0530
_refine_ls_R_factor_gt 0.0415
_refine_ls_shift/su_max 0.002
_refine_ls_shift/su_mean 0.000
_refine_ls_structure_factor_coef Fsqd
_refine_ls_weighting_details 'calc w=1/[\s^2^(Fo^2^)+(0.0506P)^2^+10.2145P] where P=(Fo^2^+2Fc^2^)/3'
_refine_ls_weighting_scheme calc
_refine_ls_wR_factor_gt 0.1042
_refine_ls_wR_factor_ref 0.1109
_reflns_number_gt 5072
_reflns_number_total 6162
_reflns_threshold_expression >2sigma(I)
_cod_data_source_file c4gc01411a1.cif
_cod_data_source_block x182
_cod_depositor_comments
;
The following automatic conversions were performed:

'_symmetry_cell_setting' value 'Monoclinic' changed to 'monoclinic'
according to
/usr/data/users/saulius/crontab/automatic-downloads/rss-feeds/RSC/lib/dictionaries/cif_core.dic
dictionary named 'cif_core.dic' version 2.4.2 from 2011-04-26.

Automatic conversion script
Id: cif_fix_values 2827 2014-09-09 07:05:25Z andrius 

 Adding full bibliography for 7218563--7218564.cif.
;
_cod_original_sg_symbol_H-M P2(1)/n
_cod_database_code 7218564

loop_
_symmetry_equiv_pos_as_xyz
'x, y, z'
'-x+1/2, y+1/2, -z+1/2'
'-x, -y, -z'
'x-1/2, -y-1/2, z-1/2'

loop_
_atom_site_label
_atom_site_type_symbol
_atom_site_fract_x
_atom_site_fract_y
_atom_site_fract_z
_atom_site_U_iso_or_equiv
_atom_site_adp_type
_atom_site_occupancy
_atom_site_symmetry_multiplicity
_atom_site_calc_flag
_atom_site_refinement_flags
C20 C 0.3629(4) 0.8861(5) 0.1033(4) 0.0371(15) Uani 1 1 d .
Mo1 Mo 0.10177(3) 1.04536(4) 1.04099(3) 0.01760(12) Uani 1 1 d .
Mo2 Mo -0.02815(3) 0.84861(4) 1.13009(3) 0.02248(13) Uani 1 1 d .
Mo3 Mo 0.08861(3) 0.79684(4) 0.97158(3) 0.01981(13) Uani 1 1 d .
Mo4 Mo 0.01973(3) 0.90117(4) 0.79892(3) 0.02419(13) Uani 1 1 d .
O1 O 0.0971(2) 0.8902(3) 1.0715(2) 0.0202(8) Uani 1 1 d .
O2 O -0.0430(2) 1.0250(3) 1.0677(2) 0.0183(8) Uani 1 1 d .
O3 O 0.1074(2) 1.0972(3) 1.1398(2) 0.0236(8) Uani 1 1 d .
O4 O 0.0477(2) 1.1760(3) 0.9892(2) 0.0198(8) Uani 1 1 d .
O5 O 0.2029(2) 1.0575(3) 1.0125(2) 0.0244(8) Uani 1 1 d .
O6 O -0.1334(3) 0.8411(4) 1.1488(2) 0.0329(10) Uani 1 1 d .
O7 O 0.0151(3) 0.7267(3) 1.1639(3) 0.0344(10) Uani 1 1 d .
O8 O 0.0313(2) 0.7731(3) 0.8689(2) 0.0252(9) Uani 1 1 d .
O9 O 0.1916(2) 0.8184(3) 0.9484(2) 0.0262(9) Uani 1 1 d .
O10 O 0.0886(3) 0.6678(3) 1.0122(3) 0.0313(9) Uani 1 1 d .
O11 O -0.0155(2) 1.0530(3) 0.7879(2) 0.0260(9) Uani 1 1 d .
O12 O 0.1244(3) 0.9144(4) 0.7791(2) 0.0328(10) Uani 1 1 d .
O13 O -0.0301(3) 0.8449(4) 0.7142(3) 0.0399(11) Uani 1 1 d .
N1 N 0.3313(3) 0.9191(4) 0.7951(3) 0.0286(11) Uani 1 1 d .
N2 N 0.2394(3) 0.5152(4) 0.1593(3) 0.0380(13) Uani 1 1 d .
C1 C 0.3854(4) 0.9543(6) 0.7409(4) 0.0402(16) Uani 1 1 d .
C2 C 0.4120(4) 1.0646(6) 0.7428(5) 0.0465(18) Uani 1 1 d .
C3 C 0.3830(4) 1.1352(6) 0.8001(5) 0.0453(18) Uani 1 1 d .
C4 C 0.3268(4) 1.0967(5) 0.8544(4) 0.0369(15) Uani 1 1 d .
C5 C 0.3015(4) 0.9869(5) 0.8506(4) 0.0289(13) Uani 1 1 d .
C6 C 0.3035(4) 0.8009(5) 0.7950(4) 0.0335(14) Uani 1 1 d .
C7 C 0.3635(4) 0.7324(5) 0.8519(4) 0.0363(15) Uani 1 1 d .
C8 C 0.3242(5) 0.6170(5) 0.8596(4) 0.0401(16) Uani 1 1 d .
C9 C 0.3846(5) 0.5400(5) 0.9119(4) 0.0442(17) Uani 1 1 d .
C10 C 0.3418(6) 0.4270(6) 0.9243(5) 0.055(2) Uani 1 1 d .
C11 C 0.4062(6) 0.3486(7) 0.9715(5) 0.066(2) Uani 1 1 d .
C12 C 0.1709(5) 0.4688(6) 0.1150(5) 0.054(2) Uani 1 1 d .
C13 C 0.1753(5) 0.3579(6) 0.0942(5) 0.056(2) Uani 1 1 d .
C14 C 0.2467(5) 0.2954(6) 0.1176(5) 0.0513(19) Uani 1 1 d .
C15 C 0.3146(5) 0.3440(6) 0.1640(5) 0.0476(18) Uani 1 1 d .
C16 C 0.3086(4) 0.4537(6) 0.1840(4) 0.0416(16) Uani 1 1 d .
C17 C 0.2391(5) 0.6348(5) 0.1795(4) 0.0420(17) Uani 1 1 d .
C18 C 0.2920(4) 0.7001(5) 0.1205(4) 0.0353(15) Uani 1 1 d .
C19 C 0.3042(4) 0.8165(5) 0.1534(4) 0.0368(15) Uani 1 1 d .
C21 C 0.3796(4) 0.9998(5) 0.1404(4) 0.0427(17) Uani 1 1 d .
C22 C 0.4372(5) 1.0716(7) 0.0911(5) 0.059(2) Uani 1 1 d .
O1W O 0.0447(9) 0.4705(11) 0.9291(8) 0.093(5) Uani 0.50 1 d P

loop_
_atom_site_aniso_label
_atom_site_aniso_U_11
_atom_site_aniso_U_22
_atom_site_aniso_U_33
_atom_site_aniso_U_23
_atom_site_aniso_U_13
_atom_site_aniso_U_12
C20 0.039(4) 0.028(3) 0.044(4) 0.001(3) -0.001(3) -0.002(3)
Mo1 0.0159(2) 0.0155(2) 0.0213(2) -0.00155(18) 0.00114(17) -0.00156(17)
Mo2 0.0233(3) 0.0217(3) 0.0229(3) 0.00462(19) 0.0050(2) -0.00129(19)
Mo3 0.0200(2) 0.0152(2) 0.0244(3) -0.00036(18) 0.00309(19) 0.00160(18)
Mo4 0.0233(3) 0.0290(3) 0.0202(3) -0.0042(2) 0.00112(19) 0.0034(2)
O1 0.0186(18) 0.0221(19) 0.0202(19) 0.0029(15) 0.0029(15) 0.0010(15)
O2 0.0173(18) 0.0183(18) 0.0195(19) -0.0019(14) 0.0020(14) -0.0012(14)
O3 0.0215(19) 0.023(2) 0.026(2) -0.0035(16) -0.0007(16) 0.0015(16)
O4 0.0203(19) 0.0166(18) 0.0225(19) -0.0007(15) 0.0027(15) -0.0001(14)
O5 0.020(2) 0.023(2) 0.029(2) -0.0002(16) 0.0018(16) -0.0002(16)
O6 0.029(2) 0.038(2) 0.033(2) 0.0073(19) 0.0080(18) -0.0045(18)
O7 0.039(2) 0.028(2) 0.037(2) 0.0089(19) 0.006(2) 0.0047(19)
O8 0.026(2) 0.0190(19) 0.030(2) -0.0078(16) 0.0010(17) 0.0016(15)
O9 0.023(2) 0.026(2) 0.030(2) 0.0012(17) 0.0056(17) 0.0046(16)
O10 0.031(2) 0.020(2) 0.043(3) 0.0027(18) 0.0038(19) 0.0028(17)
O11 0.028(2) 0.032(2) 0.0177(19) 0.0020(16) 0.0004(16) 0.0044(17)
O12 0.029(2) 0.041(3) 0.029(2) -0.0024(19) 0.0061(18) 0.0061(19)
O13 0.038(3) 0.050(3) 0.030(2) -0.012(2) -0.006(2) 0.007(2)
N1 0.024(3) 0.030(3) 0.032(3) 0.001(2) 0.006(2) 0.003(2)
N2 0.040(3) 0.032(3) 0.040(3) 0.007(2) -0.008(2) -0.009(2)
C1 0.029(3) 0.057(4) 0.036(4) 0.019(3) 0.009(3) 0.008(3)
C2 0.034(4) 0.045(4) 0.062(5) 0.027(4) 0.014(3) 0.008(3)
C3 0.039(4) 0.035(4) 0.062(5) 0.018(3) 0.005(3) 0.006(3)
C4 0.031(3) 0.031(3) 0.049(4) 0.007(3) -0.002(3) -0.004(3)
C5 0.026(3) 0.029(3) 0.032(3) -0.002(3) 0.002(2) 0.000(2)
C6 0.041(4) 0.026(3) 0.034(3) -0.007(3) 0.002(3) 0.005(3)
C7 0.042(4) 0.026(3) 0.041(4) 0.004(3) 0.000(3) 0.001(3)
C8 0.051(4) 0.030(3) 0.039(4) 0.000(3) -0.002(3) -0.004(3)
C9 0.064(5) 0.030(4) 0.039(4) 0.004(3) 0.005(3) 0.000(3)
C10 0.081(6) 0.036(4) 0.047(4) 0.010(3) 0.009(4) -0.007(4)
C11 0.102(7) 0.046(5) 0.048(5) 0.014(4) 0.002(5) 0.010(5)
C12 0.054(5) 0.039(4) 0.063(5) 0.010(4) -0.025(4) -0.017(3)
C13 0.069(5) 0.044(4) 0.052(5) 0.008(4) -0.022(4) -0.032(4)
C14 0.061(5) 0.043(4) 0.050(5) 0.004(4) 0.003(4) -0.013(4)
C15 0.053(5) 0.033(4) 0.056(5) -0.001(3) 0.004(4) -0.013(3)
C16 0.035(4) 0.040(4) 0.049(4) 0.002(3) -0.003(3) -0.005(3)
C17 0.051(4) 0.025(3) 0.050(4) -0.001(3) 0.001(3) -0.005(3)
C18 0.036(4) 0.026(3) 0.042(4) 0.000(3) -0.006(3) -0.005(3)
C19 0.034(4) 0.025(3) 0.052(4) 0.001(3) -0.001(3) -0.003(3)
C21 0.039(4) 0.028(3) 0.060(5) 0.002(3) -0.006(3) -0.005(3)
C22 0.057(5) 0.046(5) 0.073(6) 0.012(4) -0.001(4) -0.013(4)
O1W 0.119(12) 0.079(10) 0.084(10) -0.025(8) 0.030(9) -0.042(9)

loop_
_atom_type_symbol
_atom_type_description
_atom_type_scat_dispersion_real
_atom_type_scat_dispersion_imag
_atom_type_scat_source
C C 0.0033 0.0016 'International Tables Vol C Tables 4.2.6.8 and 6.1.1.4'
H H 0.0000 0.0000 'International Tables Vol C Tables 4.2.6.8 and 6.1.1.4'
N N 0.0061 0.0033 'International Tables Vol C Tables 4.2.6.8 and 6.1.1.4'
O O 0.0106 0.0060 'International Tables Vol C Tables 4.2.6.8 and 6.1.1.4'
Mo Mo -1.6832 0.6857 'International Tables Vol C Tables 4.2.6.8 and 6.1.1.4'

loop_
_geom_angle_atom_site_label_1
_geom_angle_atom_site_label_2
_geom_angle_atom_site_label_3
_geom_angle
_geom_angle_site_symmetry_1
_geom_angle_site_symmetry_3
C21 C20 C19 111.6(6) . .
O5 Mo1 O3 104.62(18) . .
O5 Mo1 O1 102.25(16) . .
O3 Mo1 O1 95.91(16) . .
O5 Mo1 O4 100.77(16) . .
O3 Mo1 O4 96.19(16) . .
O1 Mo1 O4 150.29(15) . .
O5 Mo1 O2 98.47(16) . 3_577
O3 Mo1 O2 156.91(15) . 3_577
O1 Mo1 O2 79.16(14) . 3_577
O4 Mo1 O2 79.10(14) . 3_577
O5 Mo1 O2 174.56(15) . .
O3 Mo1 O2 80.70(15) . .
O1 Mo1 O2 78.05(13) . .
O4 Mo1 O2 77.29(13) . .
O2 Mo1 O2 76.20(14) 3_577 .
O6 Mo2 O7 104.9(2) . .
O6 Mo2 O11 101.57(19) . 3_577
O7 Mo2 O11 101.48(19) . 3_577
O6 Mo2 O4 95.70(17) . 3_577
O7 Mo2 O4 102.81(18) . 3_577
O11 Mo2 O4 145.28(16) 3_577 3_577
O6 Mo2 O1 162.40(16) . .
O7 Mo2 O1 90.05(17) . .
O11 Mo2 O1 84.03(15) 3_577 .
O4 Mo2 O1 71.57(13) 3_577 .
O6 Mo2 O2 93.76(16) . .
O7 Mo2 O2 161.18(17) . .
O11 Mo2 O2 76.34(14) 3_577 .
O4 Mo2 O2 72.65(13) 3_577 .
O1 Mo2 O2 71.15(12) . .
O10 Mo3 O9 105.07(19) . .
O10 Mo3 O8 101.67(19) . .
O9 Mo3 O8 102.05(17) . .
O10 Mo3 O1 101.16(18) . .
O9 Mo3 O1 95.70(17) . .
O8 Mo3 O1 146.17(15) . .
O10 Mo3 O4 89.44(16) . 3_577
O9 Mo3 O4 162.63(16) . 3_577
O8 Mo3 O4 83.89(14) . 3_577
O1 Mo3 O4 71.71(13) . 3_577
O10 Mo3 O2 160.75(16) . 3_577
O9 Mo3 O2 93.88(15) . 3_577
O8 Mo3 O2 77.17(14) . 3_577
O1 Mo3 O2 73.06(13) . 3_577
O4 Mo3 O2 71.31(12) 3_577 3_577
O13 Mo4 O12 105.2(2) . .
O13 Mo4 O11 101.36(19) . .
O12 Mo4 O11 99.41(19) . .
O13 Mo4 O8 100.9(2) . .
O12 Mo4 O8 98.41(18) . .
O11 Mo4 O8 146.61(16) . .
O13 Mo4 O3 90.81(18) . 3_577
O12 Mo4 O3 163.94(17) . 3_577
O11 Mo4 O3 77.50(15) . 3_577
O8 Mo4 O3 77.58(15) . 3_577
O13 Mo4 O2 160.95(18) . 3_577
O12 Mo4 O2 93.80(16) . 3_577
O11 Mo4 O2 75.58(14) . 3_577
O8 Mo4 O2 75.26(14) . 3_577
O3 Mo4 O2 70.15(12) 3_577 3_577
Mo1 O1 Mo3 109.32(16) . .
Mo1 O1 Mo2 111.76(16) . .
Mo3 O1 Mo2 102.88(15) . .
Mo1 O2 Mo3 91.84(12) 3_577 3_577
Mo1 O2 Mo1 103.80(14) 3_577 .
Mo3 O2 Mo1 97.27(13) 3_577 .
Mo1 O2 Mo2 91.66(12) 3_577 .
Mo3 O2 Mo2 164.45(16) 3_577 .
Mo1 O2 Mo2 96.59(12) . .
Mo1 O2 Mo4 162.88(17) 3_577 3_577
Mo3 O2 Mo4 86.13(11) 3_577 3_577
Mo1 O2 Mo4 93.32(12) . 3_577
Mo2 O2 Mo4 86.07(11) . 3_577
Mo1 O3 Mo4 115.83(18) . 3_577
Mo1 O4 Mo2 109.82(16) . 3_577
Mo1 O4 Mo3 111.60(16) . 3_577
Mo2 O4 Mo3 103.29(15) 3_577 3_577
Mo3 O8 Mo4 115.73(19) . .
Mo2 O11 Mo4 116.69(18) 3_577 .
C5 N1 C1 122.2(6) . .
C5 N1 C6 117.9(5) . .
C1 N1 C6 119.9(5) . .
C16 N2 C12 120.6(6) . .
C16 N2 C17 119.1(5) . .
C12 N2 C17 120.3(6) . .
N1 C1 C2 119.2(6) . .
C3 C2 C1 119.6(6) . .
C2 C3 C4 119.8(7) . .
C5 C4 C3 119.1(6) . .
N1 C5 C4 120.2(6) . .
N1 C6 C7 110.9(5) . .
C6 C7 C8 108.5(5) . .
C7 C8 C9 111.5(6) . .
C10 C9 C8 111.0(6) . .
C9 C10 C11 109.8(7) . .
N2 C12 C13 118.6(7) . .
C14 C13 C12 121.0(7) . .
C13 C14 C15 119.3(7) . .
C16 C15 C14 118.5(7) . .
N2 C16 C15 121.9(6) . .
N2 C17 C18 110.2(6) . .
C19 C18 C17 107.8(5) . .
C18 C19 C20 112.2(6) . .
C20 C21 C22 112.8(6) . .

loop_
_geom_bond_atom_site_label_1
_geom_bond_atom_site_label_2
_geom_bond_distance
_geom_bond_site_symmetry_2
C20 C21 1.523(9) .
C20 C19 1.538(9) .
Mo1 O5 1.694(4) .
Mo1 O3 1.751(4) .
Mo1 O1 1.951(4) .
Mo1 O4 1.961(4) .
Mo1 O2 2.135(3) 3_577
Mo1 O2 2.353(3) .
Mo2 O6 1.701(4) .
Mo2 O7 1.702(4) .
Mo2 O11 1.895(4) 3_577
Mo2 O4 2.000(4) 3_577
Mo2 O1 2.310(4) .
Mo2 O2 2.378(3) .
Mo3 O10 1.703(4) .
Mo3 O9 1.706(4) .
Mo3 O8 1.882(4) .
Mo3 O1 2.003(4) .
Mo3 O4 2.301(4) 3_577
Mo3 O2 2.350(3) 3_577
Mo4 O13 1.694(4) .
Mo4 O12 1.703(4) .
Mo4 O11 1.925(4) .
Mo4 O8 1.938(4) .
Mo4 O3 2.304(4) 3_577
Mo4 O2 2.388(3) 3_577
O2 Mo1 2.135(3) 3_577
O2 Mo3 2.350(3) 3_577
O2 Mo4 2.388(3) 3_577
O3 Mo4 2.304(4) 3_577
O4 Mo2 2.000(4) 3_577
O4 Mo3 2.301(4) 3_577
O11 Mo2 1.895(4) 3_577
N1 C5 1.345(7) .
N1 C1 1.350(8) .
N1 C6 1.497(8) .
N2 C16 1.351(8) .
N2 C12 1.369(8) .
N2 C17 1.487(8) .
C1 C2 1.399(10) .
C2 C3 1.383(10) .
C3 C4 1.389(9) .
C4 C5 1.388(8) .
C6 C7 1.523(9) .
C7 C8 1.537(9) .
C8 C9 1.546(9) .
C9 C10 1.544(10) .
C10 C11 1.551(11) .
C12 C13 1.392(11) .
C13 C14 1.378(11) .
C14 C15 1.392(10) .
C15 C16 1.376(10) .
C17 C18 1.548(9) .
C18 C19 1.520(8) .
C21 C22 1.534(10) .
